data_7019909
loop_
_publ_author_name
'Rosnes, Mali H.'
'Yvon, Carine'
'Long, De-Liang'
'Cronin, Leroy'

_publ_section_title
;
 Mapping the synthesis of low nuclearity polyoxometalates from
 octamolybdates to Mn-Anderson clusters.
;
_journal_issue 33
_journal_name_full 'Dalton transactions (Cambridge, England : 2003)'
_journal_page_first 10071
_journal_page_last 10079
_journal_paper_doi 10.1039/c2dt31008b
_journal_volume 41
_journal_year 2012
_chemical_formula_sum 'C35 H83 Mn Mo6 N6 O25'
_chemical_formula_weight 1618.65
_chemical_name_systematic
;
 ?
;
_space_group_IT_number 12
_symmetry_cell_setting monoclinic
_symmetry_space_group_name_Hall '-C 2y'
_symmetry_space_group_name_H-M 'C 1 2/m 1'
_atom_sites_solution_hydrogens geom
_atom_sites_solution_primary direct
_atom_sites_solution_secondary difmap
_audit_creation_method SHELXL-97
_cell_angle_alpha 90.00
_cell_angle_beta 92.336(5)
_cell_angle_gamma 90.00
_cell_formula_units_Z 4
_cell_length_a 15.0770(13)
_cell_length_b 23.102(2)
_cell_length_c 15.0791(14)
_cell_measurement_reflns_used 7194
_cell_measurement_temperature 150(2)
_cell_measurement_theta_max 28.5
_cell_measurement_theta_min 2.22
_cell_volume 5247.8(8)
_computing_cell_refinement Apex2
_computing_data_collection Apex2
_computing_data_reduction Apex2
_computing_structure_refinement 'SHELXL-97 (Sheldrick, 2008)'
_computing_structure_solution 'SHELXS-97 (Sheldrick, 2008)'
_diffrn_ambient_temperature 150(2)
_diffrn_measured_fraction_theta_full 0.991
_diffrn_measured_fraction_theta_max 0.991
_diffrn_measurement_device_type 'Bruker Apex II Quasar'
_diffrn_radiation_monochromator graphite
_diffrn_radiation_source 'fine-focus sealed tube'
_diffrn_radiation_type MoK\a
_diffrn_radiation_wavelength 0.71073
_diffrn_reflns_av_R_equivalents 0.0293
_diffrn_reflns_av_sigmaI/netI 0.0288
_diffrn_reflns_limit_h_max 18
_diffrn_reflns_limit_h_min -18
_diffrn_reflns_limit_k_max 28
_diffrn_reflns_limit_k_min -28
_diffrn_reflns_limit_l_max 18
_diffrn_reflns_limit_l_min -17
_diffrn_reflns_number 19081
_diffrn_reflns_theta_full 26.00
_diffrn_reflns_theta_max 26.00
_diffrn_reflns_theta_min 1.61
_diffrn_standards_decay_% none
_exptl_absorpt_coefficient_mu 1.708
_exptl_absorpt_correction_T_max 0.8898
_exptl_absorpt_correction_T_min 0.7374
_exptl_absorpt_correction_type empirical
_exptl_absorpt_process_details SADABS
_exptl_crystal_colour orange
_exptl_crystal_density_diffrn 2.049
_exptl_crystal_density_meas ?
_exptl_crystal_density_method 'not measured'
_exptl_crystal_description block
_exptl_crystal_F_000 3248
_exptl_crystal_size_max 0.19
_exptl_crystal_size_mid 0.12
_exptl_crystal_size_min 0.07
_refine_diff_density_max 1.41
_refine_diff_density_min -1.29
_refine_diff_density_rms 0.14
_refine_ls_extinction_coef 0.000110(16)
_refine_ls_extinction_expression Fc^*^=kFc[1+0.001xFc^2^\l^3^/sin(2\q)]^-1/4^
_refine_ls_extinction_method SHELXL
_refine_ls_goodness_of_fit_ref 1.032
_refine_ls_hydrogen_treatment constr
_refine_ls_matrix_type full
_refine_ls_number_parameters 333
_refine_ls_number_reflns 5245
_refine_ls_number_restraints 0
_refine_ls_restrained_S_all 1.032
_refine_ls_R_factor_all 0.0605
_refine_ls_R_factor_gt 0.0456
_refine_ls_shift/su_max 0.005
_refine_ls_shift/su_mean 0.000
_refine_ls_structure_factor_coef Fsqd
_refine_ls_weighting_details 'calc w=1/[\s^2^(Fo^2^)+(0.0722P)^2^+47.0481P] where P=(Fo^2^+2Fc^2^)/3'
_refine_ls_weighting_scheme calc
_refine_ls_wR_factor_gt 0.1279
_refine_ls_wR_factor_ref 0.1447
_reflns_number_gt 4121
_reflns_number_total 5245
_reflns_threshold_expression >2\s(I)
_cod_data_source_file c2dt31008b_2.cif
_cod_data_source_block mr719
_cod_depositor_comments
;
The following automatic conversions were performed:

'_symmetry_cell_setting' value 'Monoclinic' changed to 'monoclinic'
according to /home/saulius/struct/CIF-dictionaries/cif_core.dic
dictionary named 'cif_core.dic' version 2.4.1 from 2010-06-29.

Automatic conversion script
Id: cif_fix_values 1891 2012-01-12 08:04:46Z andrius 

The following automatic conversions were performed:

'_exptl_crystal_density_meas' value 'none' was changed to '?' - the
value is perceived as not measured.

Automatic conversion script
Id: cif_fix_values 3008 2015-01-20 13:52:24Z robertas 
;
_cod_original_cell_volume 5247.9(8)
_cod_original_sg_symbol_H-M C2/m
_cod_database_code 7019909

loop_
_symmetry_equiv_pos_as_xyz
'x, y, z'
'-x, y, -z'
'x+1/2, y+1/2, z'
'-x+1/2, y+1/2, -z'
'-x, -y, -z'
'x, -y, z'
'-x+1/2, -y+1/2, -z'
'x+1/2, -y+1/2, z'

loop_
_atom_site_label
_atom_site_type_symbol
_atom_site_fract_x
_atom_site_fract_y
_atom_site_fract_z
_atom_site_U_iso_or_equiv
_atom_site_adp_type
_atom_site_occupancy
_atom_site_symmetry_multiplicity
_atom_site_calc_flag
_atom_site_refinement_flags
_atom_site_disorder_assembly
_atom_site_disorder_group
Mo1 Mo 0.090488(17) 0.072120(12) 0.835404(17) 0.05093(7) Uani 1 1 d . . .
Mo2 Mo 0.0000 0.145947(14) 1.0000 0.06135(13) Uani 1 2 d S . .
Mo3 Mo 0.322687(14) 0.072338(9) 0.419328(15) 0.03364(6) Uani 1 1 d . . .
Mo4 Mo 0.5000 0.144998(12) 0.5000 0.03379(8) Uani 1 2 d S . .
Mn1 Mn 0.0000 0.0000 1.0000 0.02269(16) Uani 1 4 d S . .
Mn2 Mn 0.5000 0.0000 0.5000 0.02291(16) Uani 1 4 d S . .
O1 O 0.11258(15) 0.0000 0.94520(15) 0.0320(6) Uani 1 2 d S . .
O2 O -0.03802(11) 0.06301(7) 0.91480(12) 0.0365(5) Uani 1 1 d . . .
O3 O 0.04995(18) 0.19022(10) 1.0765(2) 0.0855(9) Uani 1 1 d . . .
O4 O 0.10230(13) 0.12082(8) 0.93909(15) 0.0568(6) Uani 1 1 d . . .
O5 O 0.19961(15) 0.06956(12) 0.81103(16) 0.0758(8) Uani 1 1 d . . .
O6 O 0.04750(17) 0.0000 0.78914(16) 0.0476(8) Uani 1 2 d S . .
O7 O 0.04267(16) 0.11651(11) 0.75838(16) 0.0816(8) Uani 1 1 d . . .
O8 O 0.42632(15) 0.0000 0.38649(15) 0.0313(6) Uani 1 2 d S . .
O9 O 0.28280(15) 0.0000 0.46474(17) 0.0358(6) Uani 1 2 d S . .
O10 O 0.27835(13) 0.07121(8) 0.31376(14) 0.0459(6) Uani 1 1 d . . .
O11 O 0.25661(12) 0.11732(8) 0.47667(14) 0.0482(6) Uani 1 1 d . . .
O12 O 0.42383(11) 0.12028(7) 0.40200(11) 0.0351(4) Uani 1 1 d . . .
O13 O 0.43191(13) 0.18930(8) 0.55577(13) 0.0454(5) Uani 1 1 d . . .
O14 O 0.42235(11) 0.06179(7) 0.54230(11) 0.0319(4) Uani 1 1 d . . .
N1 N 0.2602(2) 0.0000 1.1482(2) 0.0484(10) Uani 1 2 d S . .
H1A H 0.2871 0.0347 1.1398 0.073 Uiso 0.33 1 calc PR . .
H1B H 0.2940 -0.0288 1.1258 0.073 Uiso 0.33 1 calc PR . .
H1C H 0.2539 -0.0060 1.2072 0.073 Uiso 0.33 1 calc PR . .
N2 N 0.3878(2) 0.0000 0.7676(2) 0.0555(11) Uani 1 2 d S . .
H2A H 0.3339 0.0178 0.7655 0.083 Uiso 0.33 1 calc PR . .
H2B H 0.4254 0.0194 0.8059 0.083 Uiso 0.33 1 calc PR . .
H2C H 0.3816 -0.0371 0.7866 0.083 Uiso 0.33 1 calc PR . .
N3 N 0.23039(17) 0.24393(11) 0.71706(18) 0.0547(7) Uani 1 1 d . . .
N6 N 0.2493(3) 0.1874(2) 0.0225(3) 0.0447(11) Uiso 0.50 1 d P . .
C1 C 0.1915(2) 0.0000 1.0024(2) 0.0375(10) Uani 1 2 d S . .
H1D H 0.2274 0.0346 0.9893 0.045 Uiso 0.50 1 calc PR . .
H1E H 0.2274 -0.0346 0.9893 0.045 Uiso 0.50 1 calc PR . .
C2 C -0.12356(17) 0.05555(12) 0.87030(19) 0.0415(7) Uani 1 1 d . . .
H2D H -0.1159 0.0545 0.8054 0.050 Uiso 1 1 calc R . .
H2E H -0.1613 0.0894 0.8832 0.050 Uiso 1 1 calc R . .
C3 C 0.1713(2) 0.0000 1.1017(2) 0.0370(9) Uani 1 2 d S . .
C4 C 0.39178(17) 0.05511(12) 0.63137(17) 0.0394(7) Uani 1 1 d . . .
H4A H 0.3261 0.0552 0.6288 0.047 Uiso 1 1 calc R . .
H4B H 0.4118 0.0889 0.6671 0.047 Uiso 1 1 calc R . .
C5 C 0.4739(2) 0.0000 0.3065(2) 0.0372(9) Uani 1 2 d S . .
H5A H 0.4563 0.0346 0.2712 0.045 Uiso 0.50 1 calc PR . .
H5B H 0.4563 -0.0346 0.2712 0.045 Uiso 0.50 1 calc PR . .
C6 C 0.4242(3) 0.0000 0.6784(2) 0.0404(10) Uani 1 2 d S . .
C7 C 0.1949(2) 0.24943(14) 0.6214(2) 0.0541(9) Uani 1 1 d . . .
H7A H 0.1697 0.2887 0.6129 0.065 Uiso 1 1 calc R . .
H7B H 0.2452 0.2457 0.5817 0.065 Uiso 1 1 calc R . .
C8 C 0.1253(2) 0.20605(14) 0.5934(2) 0.0612(10) Uani 1 1 d . . .
H8A H 0.1515 0.1672 0.5935 0.092 Uiso 1 1 calc R . .
H8B H 0.1020 0.2154 0.5334 0.092 Uiso 1 1 calc R . .
H8C H 0.0769 0.2072 0.6348 0.092 Uiso 1 1 calc R . .
C9 C 0.2834(2) 0.18854(13) 0.7212(2) 0.0643(10) Uani 1 1 d . . .
H9A H 0.3257 0.1888 0.6727 0.077 Uiso 1 1 calc R . .
H9B H 0.2424 0.1556 0.7106 0.077 Uiso 1 1 calc R . .
C10 C 0.3348(3) 0.17890(17) 0.8086(3) 0.0882(14) Uani 1 1 d . . .
H10A H 0.3769 0.2107 0.8190 0.132 Uiso 1 1 calc R . .
H10B H 0.3673 0.1422 0.8062 0.132 Uiso 1 1 calc R . .
H10C H 0.2934 0.1775 0.8570 0.132 Uiso 1 1 calc R . .
C11 C 0.2884(2) 0.29599(13) 0.7419(2) 0.0595(10) Uani 1 1 d . . .
H11A H 0.2509 0.3312 0.7392 0.071 Uiso 1 1 calc R . .
H11B H 0.3108 0.2913 0.8041 0.071 Uiso 1 1 calc R . .
C12 C 0.3660(2) 0.30538(16) 0.6849(3) 0.0692(11) Uani 1 1 d . . .
H12A H 0.4039 0.2709 0.6869 0.104 Uiso 1 1 calc R . .
H12B H 0.4002 0.3389 0.7069 0.104 Uiso 1 1 calc R . .
H12C H 0.3448 0.3125 0.6236 0.104 Uiso 1 1 calc R . .
C13 C 0.1572(3) 0.23968(15) 0.7817(2) 0.0654(11) Uani 1 1 d . . .
H13A H 0.1842 0.2393 0.8426 0.078 Uiso 1 1 calc R . .
H13B H 0.1262 0.2023 0.7722 0.078 Uiso 1 1 calc R . .
C14 C 0.0888(3) 0.28812(17) 0.7752(3) 0.0820(13) Uani 1 1 d . . .
H14A H 0.1185 0.3255 0.7845 0.123 Uiso 1 1 calc R . .
H14B H 0.0449 0.2825 0.8206 0.123 Uiso 1 1 calc R . .
H14C H 0.0589 0.2875 0.7163 0.123 Uiso 1 1 calc R . .
N4 N 0.0000 0.0000 0.5000 0.0821(19) Uiso 1 4 d S . .
C15 C 0.1395(6) 0.0000 0.6020(6) 0.063(2) Uiso 0.60 2 d SP . .
C16 C 0.1353(6) 0.0278(4) 0.5997(6) 0.046(2) Uiso 0.30 1 d P . .
C17 C 0.0418(12) 0.0256(8) 0.5848(12) 0.068(5) Uiso 0.20 1 d P . .
C17' C 0.0930(18) 0.0000 0.5047(18) 0.067(6) Uiso 0.20 2 d SP . .
C18 C -0.0262(17) 0.0806(10) 0.5388(16) 0.096(7) Uiso 0.20 1 d P . .
C19 C -0.0578(13) 0.0313(9) 0.5764(13) 0.078(5) Uiso 0.20 1 d P . .
N5 N 0.5000 0.1069(6) 0.0000 0.091(4) Uiso 0.40 2 d SP . 1
O15 O 0.3637(3) 0.0894(2) 0.0776(3) 0.0667(12) Uiso 0.50 1 d P A 1
C20 C 0.4290(9) 0.0771(6) 0.0436(9) 0.091(4) Uiso 0.35 1 d P A 1
C21 C 0.5000 0.1707(4) 0.0000 0.060(2) Uiso 0.50 2 d SP B 1

loop_
_atom_site_aniso_label
_atom_site_aniso_U_11
_atom_site_aniso_U_22
_atom_site_aniso_U_33
_atom_site_aniso_U_23
_atom_site_aniso_U_13
_atom_site_aniso_U_12
Mo1 0.03884(12) 0.06896(15) 0.04491(13) 0.02740(11) 0.00062(10) -0.01328(11)
Mo2 0.0626(2) 0.02248(14) 0.0975(3) 0.000 -0.0140(2) 0.000
Mo3 0.02964(10) 0.02990(10) 0.04113(12) -0.00025(8) -0.00166(9) 0.00502(8)
Mo4 0.03840(15) 0.02411(12) 0.03868(16) 0.000 -0.00076(13) 0.000
Mn1 0.0221(3) 0.0219(3) 0.0241(3) 0.000 0.0007(3) 0.000
Mn2 0.0211(3) 0.0224(3) 0.0255(3) 0.000 0.0041(3) 0.000
O1 0.0273(11) 0.0433(12) 0.0257(11) 0.000 0.0032(9) 0.000
O2 0.0311(8) 0.0351(8) 0.0431(10) 0.0036(7) -0.0018(7) -0.0009(7)
O3 0.0930(17) 0.0379(11) 0.123(2) -0.0139(13) -0.0267(16) -0.0070(12)
O4 0.0483(10) 0.0413(9) 0.0799(14) 0.0177(10) -0.0079(10) -0.0169(8)
O5 0.0429(11) 0.128(2) 0.0565(13) 0.0329(13) 0.0032(10) -0.0238(12)
O6 0.0344(12) 0.0813(19) 0.0273(12) 0.000 0.0021(11) 0.000
O7 0.0648(13) 0.0996(15) 0.0792(14) 0.0587(11) -0.0127(11) -0.0211(12)
O8 0.0313(11) 0.0281(10) 0.0351(12) 0.000 0.0078(10) 0.000
O9 0.0228(10) 0.0385(12) 0.0463(14) 0.000 0.0054(10) 0.000
O10 0.0475(10) 0.0387(9) 0.0505(11) 0.0028(8) -0.0106(9) 0.0019(8)
O11 0.0398(9) 0.0405(9) 0.0646(12) -0.0065(9) 0.0058(9) 0.0117(8)
O12 0.0401(9) 0.0274(7) 0.0379(9) 0.0014(7) 0.0019(7) -0.0009(7)
O13 0.0522(10) 0.0352(9) 0.0486(10) -0.0058(8) 0.0015(9) 0.0083(8)
O14 0.0315(8) 0.0323(7) 0.0322(8) -0.0014(7) 0.0042(7) -0.0015(7)
N1 0.0281(15) 0.076(2) 0.0401(17) 0.000 -0.0066(13) 0.000
N2 0.061(2) 0.070(2) 0.0365(17) 0.000 0.0204(15) 0.000
N3 0.0558(14) 0.0445(12) 0.0641(15) 0.0109(12) 0.0067(13) 0.0086(11)
C1 0.0277(16) 0.053(2) 0.0314(17) 0.000 -0.0012(14) 0.000
C2 0.0336(12) 0.0437(13) 0.0466(14) 0.0080(12) -0.0059(11) 0.0019(11)
C3 0.0300(16) 0.0470(19) 0.0335(17) 0.000 -0.0056(14) 0.000
C4 0.0371(12) 0.0460(13) 0.0361(13) -0.0035(11) 0.0137(10) 0.0057(11)
C5 0.0372(18) 0.0459(18) 0.0289(17) 0.000 0.0059(15) 0.000
C6 0.0461(19) 0.0442(19) 0.0319(17) 0.000 0.0129(16) 0.000
C7 0.0663(18) 0.0488(15) 0.0468(16) 0.0106(13) -0.0032(15) -0.0032(14)
C8 0.075(2) 0.0529(17) 0.0555(18) 0.0021(15) 0.0036(17) 0.0004(16)
C9 0.080(2) 0.0422(15) 0.071(2) -0.0002(15) 0.0034(18) 0.0147(15)
C10 0.108(3) 0.057(2) 0.097(3) -0.002(2) -0.034(2) 0.020(2)
C11 0.0685(19) 0.0383(14) 0.072(2) -0.0083(14) 0.0036(17) 0.0038(14)
C12 0.068(2) 0.0600(19) 0.079(2) -0.0013(18) 0.0009(19) -0.0035(17)
C13 0.090(2) 0.0592(18) 0.0484(17) 0.0035(15) 0.0159(17) 0.0118(18)
C14 0.101(3) 0.075(2) 0.071(2) -0.0003(19) 0.018(2) 0.032(2)

loop_
_atom_type_symbol
_atom_type_description
_atom_type_scat_dispersion_real
_atom_type_scat_dispersion_imag
_atom_type_scat_source
Mo Mo -1.6832 0.6857 'International Tables Vol C Tables 4.2.6.8 and 6.1.1.4'
Mn Mn 0.3368 0.7283 'International Tables Vol C Tables 4.2.6.8 and 6.1.1.4'
O O 0.0106 0.0060 'International Tables Vol C Tables 4.2.6.8 and 6.1.1.4'
N N 0.0061 0.0033 'International Tables Vol C Tables 4.2.6.8 and 6.1.1.4'
C C 0.0033 0.0016 'International Tables Vol C Tables 4.2.6.8 and 6.1.1.4'
H H 0.0000 0.0000 'International Tables Vol C Tables 4.2.6.8 and 6.1.1.4'

loop_
_geom_angle_atom_site_label_1
_geom_angle_atom_site_label_2
_geom_angle_atom_site_label_3
_geom_angle
_geom_angle_site_symmetry_1
_geom_angle_site_symmetry_3
O7 Mo1 O5 105.20(12) . .
O7 Mo1 O6 98.60(11) . .
O5 Mo1 O6 101.98(12) . .
O7 Mo1 O4 103.06(11) . .
O5 Mo1 O4 97.89(11) . .
O6 Mo1 O4 145.49(10) . .
O7 Mo1 O2 93.88(9) . .
O5 Mo1 O2 160.09(9) . .
O6 Mo1 O2 80.31(9) . .
O4 Mo1 O2 71.77(7) . .
O7 Mo1 O1 162.57(10) . .
O5 Mo1 O1 90.97(10) . .
O6 Mo1 O1 71.14(8) . .
O4 Mo1 O1 80.65(7) . .
O2 Mo1 O1 70.88(7) . .
O3 Mo2 O3 105.77(17) . 2_557
O3 Mo2 O4 101.57(12) . 2_557
O3 Mo2 O4 99.49(12) 2_557 2_557
O3 Mo2 O4 99.49(12) . .
O3 Mo2 O4 101.57(12) 2_557 .
O4 Mo2 O4 144.75(12) 2_557 .
O3 Mo2 O2 161.79(9) . .
O3 Mo2 O2 91.61(10) 2_557 .
O4 Mo2 O2 80.39(8) 2_557 .
O4 Mo2 O2 71.11(7) . .
O3 Mo2 O2 91.61(10) . 2_557
O3 Mo2 O2 161.79(9) 2_557 2_557
O4 Mo2 O2 71.11(7) 2_557 2_557
O4 Mo2 O2 80.39(8) . 2_557
O2 Mo2 O2 71.73(8) . 2_557
O11 Mo3 O10 105.62(9) . .
O11 Mo3 O12 101.69(8) . .
O10 Mo3 O12 99.57(8) . .
O11 Mo3 O9 98.79(9) . .
O10 Mo3 O9 101.79(9) . .
O12 Mo3 O9 145.05(8) . .
O11 Mo3 O14 91.79(8) . .
O10 Mo3 O14 161.87(8) . .
O12 Mo3 O14 71.34(6) . .
O9 Mo3 O14 80.05(8) . .
O11 Mo3 O8 161.55(9) . .
O10 Mo3 O8 91.78(8) . .
O12 Mo3 O8 80.94(6) . .
O9 Mo3 O8 71.10(7) . .
O14 Mo3 O8 71.58(7) . .
O13 Mo4 O13 105.80(13) . 2_656
O13 Mo4 O12 101.88(8) . .
O13 Mo4 O12 98.79(8) 2_656 .
O13 Mo4 O12 98.79(8) . 2_656
O13 Mo4 O12 101.88(8) 2_656 2_656
O12 Mo4 O12 145.41(10) . 2_656
O13 Mo4 O14 92.33(7) . .
O13 Mo4 O14 160.94(7) 2_656 .
O12 Mo4 O14 71.16(6) . .
O12 Mo4 O14 80.62(6) 2_656 .
O13 Mo4 O14 160.94(8) . 2_656
O13 Mo4 O14 92.33(7) 2_656 2_656
O12 Mo4 O14 80.62(6) . 2_656
O12 Mo4 O14 71.16(6) 2_656 2_656
O14 Mo4 O14 70.39(8) . 2_656
O1 Mn1 O1 180.0 5_557 .
O1 Mn1 O2 92.35(7) 5_557 6
O1 Mn1 O2 87.65(7) . 6
O1 Mn1 O2 87.65(7) 5_557 2_557
O1 Mn1 O2 92.35(7) . 2_557
O2 Mn1 O2 180.0 6 2_557
O1 Mn1 O2 87.65(7) 5_557 5_557
O1 Mn1 O2 92.35(7) . 5_557
O2 Mn1 O2 87.17(10) 6 5_557
O2 Mn1 O2 92.83(10) 2_557 5_557
O1 Mn1 O2 92.35(7) 5_557 .
O1 Mn1 O2 87.65(7) . .
O2 Mn1 O2 92.83(10) 6 .
O2 Mn1 O2 87.17(10) 2_557 .
O2 Mn1 O2 180.0 5_557 .
O14 Mn2 O14 92.95(9) 6 .
O14 Mn2 O14 87.05(9) 6 5_656
O14 Mn2 O14 180.00(9) . 5_656
O14 Mn2 O14 180.00(6) 6 2_656
O14 Mn2 O14 87.05(9) . 2_656
O14 Mn2 O14 92.95(9) 5_656 2_656
O14 Mn2 O8 92.27(6) 6 5_656
O14 Mn2 O8 92.27(6) . 5_656
O14 Mn2 O8 87.73(6) 5_656 5_656
O14 Mn2 O8 87.73(7) 2_656 5_656
O14 Mn2 O8 87.73(7) 6 .
O14 Mn2 O8 87.73(6) . .
O14 Mn2 O8 92.27(6) 5_656 .
O14 Mn2 O8 92.27(6) 2_656 .
O8 Mn2 O8 180.0 5_656 .
C1 O1 Mn1 117.78(19) . .
C1 O1 Mo1 120.58(11) . 6
Mn1 O1 Mo1 101.53(7) . 6
C1 O1 Mo1 120.58(11) . .
Mn1 O1 Mo1 101.53(7) . .
Mo1 O1 Mo1 89.68(8) 6 .
C2 O2 Mn1 115.98(15) . .
C2 O2 Mo1 121.30(15) . .
Mn1 O2 Mo1 99.94(7) . .
C2 O2 Mo2 122.89(15) . .
Mn1 O2 Mo2 100.55(7) . .
Mo1 O2 Mo2 91.01(6) . .
Mo2 O4 Mo1 121.03(10) . .
Mo1 O6 Mo1 121.52(13) . 6
C5 O8 Mn2 116.24(19) . .
C5 O8 Mo3 122.54(11) . 6
Mn2 O8 Mo3 99.79(8) . 6
C5 O8 Mo3 122.54(11) . .
Mn2 O8 Mo3 99.79(8) . .
Mo3 O8 Mo3 90.45(8) 6 .
Mo3 O9 Mo3 121.83(13) . 6
Mo3 O12 Mo4 121.49(9) . .
C4 O14 Mn2 116.09(14) . .
C4 O14 Mo3 121.73(14) . .
Mn2 O14 Mo3 100.90(7) . .
C4 O14 Mo4 121.34(14) . .
Mn2 O14 Mo4 101.28(7) . .
Mo3 O14 Mo4 90.61(6) . .
C13 N3 C9 108.6(2) . .
C13 N3 C7 112.3(2) . .
C9 N3 C7 106.0(2) . .
C13 N3 C11 108.7(2) . .
C9 N3 C11 111.2(2) . .
C7 N3 C11 110.0(2) . .
O1 C1 C3 113.0(3) . .
O2 C2 C3 113.1(2) . 5_557
N1 C3 C2 107.07(19) . 5_557
N1 C3 C2 107.07(19) . 2_557
C2 C3 C2 113.0(3) 5_557 2_557
N1 C3 C1 104.4(3) . .
C2 C3 C1 112.34(19) 5_557 .
C2 C3 C1 112.34(19) 2_557 .
O14 C4 C6 114.4(2) . .
O8 C5 C6 114.0(3) . 5_656
N2 C6 C4 107.5(2) . 6
N2 C6 C4 107.5(2) . .
C4 C6 C4 112.8(3) 6 .
N2 C6 C5 105.7(3) . 5_656
C4 C6 C5 111.47(19) 6 5_656
C4 C6 C5 111.5(2) . 5_656
C8 C7 N3 115.2(3) . .
N3 C9 C10 114.3(3) . .
C12 C11 N3 115.3(3) . .
N3 C13 C14 115.0(3) . .
C17' N4 C17' 180.0 5_556 .
C17' N4 C17 65.1(12) 5_556 5_556
C17' N4 C17 114.9(12) . 5_556
C17' N4 C17 114.9(12) 5_556 6
C17' N4 C17 65.1(12) . 6
C17 N4 C17 134.3(13) 5_556 6
C17' N4 C17 65.1(12) 5_556 2_556
C17' N4 C17 114.9(12) . 2_556
C17 N4 C17 45.7(13) 5_556 2_556
C17 N4 C17 180.0(8) 6 2_556
C17' N4 C17 114.9(12) 5_556 .
C17' N4 C17 65.1(12) . .
C17 N4 C17 180.000(3) 5_556 .
C17 N4 C17 45.7(13) 6 .
C17 N4 C17 134.3(13) 2_556 .
C17' N4 C19 58.4(11) 5_556 6
C17' N4 C19 121.6(11) . 6
C17 N4 C19 101.8(10) 5_556 6
C17 N4 C19 56.8(10) 6 6
C17 N4 C19 123.2(10) 2_556 6
C17 N4 C19 78.2(10) . 6
C17' N4 C19 58.4(11) 5_556 .
C17' N4 C19 121.6(11) . .
C17 N4 C19 123.2(10) 5_556 .
C17 N4 C19 78.2(10) 6 .
C17 N4 C19 101.8(10) 2_556 .
C17 N4 C19 56.8(10) . .
C19 N4 C19 52.4(14) 6 .
C17' N4 C19 121.6(11) 5_556 5_556
C17' N4 C19 58.4(11) . 5_556
C17 N4 C19 56.8(10) 5_556 5_556
C17 N4 C19 101.8(10) 6 5_556
C17 N4 C19 78.2(10) 2_556 5_556
C17 N4 C19 123.2(10) . 5_556
C19 N4 C19 127.6(14) 6 5_556
C19 N4 C19 180.0(10) . 5_556
C17' N4 C19 121.6(11) 5_556 2_556
C17' N4 C19 58.4(11) . 2_556
C17 N4 C19 78.2(10) 5_556 2_556
C17 N4 C19 123.2(10) 6 2_556
C17 N4 C19 56.8(10) 2_556 2_556
C17 N4 C19 101.8(10) . 2_556
C19 N4 C19 180.000(3) 6 2_556
C19 N4 C19 127.6(14) . 2_556
C19 N4 C19 52.4(14) 5_556 2_556
C16 C15 C16 167(2) 6 .
C16 C15 C17 62.3(13) 6 6
C16 C15 C17 105.6(14) . 6
C16 C15 C17 105.6(14) 6 .
C16 C15 C17 62.3(13) . .
C17 C15 C17 43.4(13) 6 .
C16 C15 C17' 85.0(12) 6 .
C16 C15 C17' 85.0(12) . .
C17 C15 C17' 59.0(11) 6 .
C17 C15 C17' 59.0(11) . .
C15 C16 C16 6.4(12) . 6
C15 C16 C17 93.9(14) . .
C16 C16 C17 87.9(8) 6 .
C15 C16 C17' 72.4(12) . .
C16 C16 C17' 67.4(5) 6 .
C17 C16 C17' 60.6(12) . .
C15 C16 C17 55.0(12) . 6
C16 C16 C17 49.0(6) 6 6
C17 C16 C17 38.9(12) . 6
C17' C16 C17 52.2(10) . 6
C17 C17 C16 92.1(8) 6 .
C17 C17 C19 95.1(10) 6 .
C16 C17 C19 171.6(16) . .
C17 C17 N4 67.2(7) 6 .
C16 C17 N4 121.5(13) . .
C19 C17 N4 65.6(11) . .
C17 C17 C17' 68.0(7) 6 .
C16 C17 C17' 67.7(13) . .
C19 C17 C17' 119.1(17) . .
N4 C17 C17' 53.8(11) . .
C17 C17 C15 68.3(6) 6 .
C16 C17 C15 23.8(5) . .
C19 C17 C15 162.6(15) . .
N4 C17 C15 109.9(11) . .
C17' C17 C15 60.6(12) . .
C17 C17 C18 136.3(10) 6 .
C16 C17 C18 126.5(15) . .
C19 C17 C18 48.7(12) . .
N4 C17 C18 74.6(11) . .
C17' C17 C18 105.3(15) . .
C15 C17 C18 148.2(14) . .
C17 C17 C16 49.0(6) 6 6
C16 C17 C16 43.1(8) . 6
C19 C17 C16 143.8(14) . 6
N4 C17 C16 97.4(10) . 6
C17' C17 C16 57.1(10) . 6
C15 C17 C16 19.4(4) . 6
C18 C17 C16 160.8(14) . 6
C17 C17 C19 48.8(8) 6 6
C16 C17 C19 140.7(13) . 6
C19 C17 C19 46.3(13) . 6
N4 C17 C19 53.6(8) . 6
C17' C17 C19 95.4(12) . 6
C15 C17 C19 116.9(11) . 6
C18 C17 C19 91.5(13) . 6
C16 C17 C19 97.7(10) 6 6
N4 C17' C19 68.8(14) . 5_556
N4 C17' C19 68.8(14) . 2_556
C19 C17' C19 57.8(18) 5_556 2_556
N4 C17' C17 61.2(12) . 6
C19 C17' C17 106.1(15) 5_556 6
C19 C17' C17 130(2) 2_556 6
N4 C17' C17 61.2(12) . .
C19 C17' C17 130(2) 5_556 .
C19 C17' C17 106.1(15) 2_556 .
C17 C17' C17 44.0(15) 6 .
N4 C17' C15 116.5(18) . .
C19 C17' C15 151.0(9) 5_556 .
C19 C17' C15 151.0(9) 2_556 .
C17 C17' C15 60.4(12) 6 .
C17 C17' C15 60.4(12) . .
N4 C17' C16 112.9(16) . .
C19 C17' C16 173.7(12) 5_556 .
C19 C17' C16 128.5(8) 2_556 .
C17 C17' C16 70.6(13) 6 .
C17 C17' C16 51.7(10) . .
C15 C17' C16 22.6(5) . .
N4 C17' C16 112.9(16) . 6
C19 C17' C16 128.5(8) 5_556 6
C19 C17' C16 173.7(12) 2_556 6
C17 C17' C16 51.7(10) 6 6
C17 C17' C16 70.6(13) . 6
C15 C17' C16 22.6(5) . 6
C16 C17' C16 45.2(10) . 6
C19 C18 C18 123.4(14) . 2_556
C19 C18 C17 56.1(13) . .
C18 C18 C17 89.5(17) 2_556 .
C18 C19 C19 146.4(13) . 6
C18 C19 C17' 100.5(18) . 5_556
C19 C19 C17' 61.1(9) 6 5_556
C18 C19 C17 75.2(16) . .
C19 C19 C17 84.9(10) 6 .
C17' C19 C17 110.1(17) 5_556 .
C18 C19 N4 82.6(15) . .
C19 C19 N4 63.8(7) 6 .
C17' C19 N4 52.8(12) 5_556 .
C17 C19 N4 57.6(10) . .
C18 C19 C17 107.5(17) . 6
C19 C19 C17 48.8(8) 6 6
C17' C19 C17 88.5(13) 5_556 6
C17 C19 C17 36.1(12) . 6
N4 C19 C17 48.3(7) . 6
C20 N5 C20 123.4(14) . 2_655
C20 N5 C21 118.3(7) . .
C20 N5 C21 118.3(7) 2_655 .
O15 C20 N5 137.4(12) . .

loop_
_geom_bond_atom_site_label_1
_geom_bond_atom_site_label_2
_geom_bond_distance
_geom_bond_site_symmetry_2
Mo1 O7 1.689(2) .
Mo1 O5 1.701(2) .
Mo1 O6 1.9094(13) .
Mo1 O4 1.929(2) .
Mo1 O2 2.3283(18) .
Mo1 O1 2.3629(16) .
Mo2 O3 1.695(3) .
Mo2 O3 1.695(3) 2_557
Mo2 O4 1.917(2) 2_557
Mo2 O4 1.917(2) .
Mo2 O2 2.3645(17) .
Mo2 O2 2.3645(17) 2_557
Mo3 O11 1.7002(19) .
Mo3 O10 1.701(2) .
Mo3 O12 1.9112(17) .
Mo3 O9 1.9123(12) .
Mo3 O14 2.3513(16) .
Mo3 O8 2.3543(16) .
Mo4 O13 1.6968(19) .
Mo4 O13 1.6968(19) 2_656
Mo4 O12 1.9210(17) .
Mo4 O12 1.9210(17) 2_656
Mo4 O14 2.3524(16) .
Mo4 O14 2.3524(16) 2_656
Mn1 O1 1.918(2) 5_557
Mn1 O1 1.918(2) .
Mn1 O2 2.0095(17) 6
Mn1 O2 2.0095(17) 2_557
Mn1 O2 2.0095(17) 5_557
Mn1 O2 2.0095(17) .
Mn2 O14 1.9687(16) 6
Mn2 O14 1.9687(16) .
Mn2 O14 1.9687(16) 5_656
Mn2 O14 1.9687(16) 2_656
Mn2 O8 2.002(2) 5_656
Mn2 O8 2.002(2) .
O1 C1 1.441(4) .
O1 Mo1 2.3629(16) 6
O2 C2 1.440(3) .
O6 Mo1 1.9094(12) 6
O8 C5 1.428(4) .
O8 Mo3 2.3543(16) 6
O9 Mo3 1.9123(12) 6
O14 C4 1.446(3) .
N1 C3 1.487(5) .
N2 C6 1.473(5) .
N3 C13 1.505(4) .
N3 C9 1.508(4) .
N3 C7 1.524(4) .
N3 C11 1.525(4) .
C1 C3 1.540(5) .
C2 C3 1.539(3) 5_557
C3 C2 1.539(3) 5_557
C3 C2 1.539(3) 2_557
C4 C6 1.528(3) .
C5 C6 1.544(5) 5_656
C6 C4 1.528(3) 6
C6 C5 1.544(5) 5_656
C7 C8 1.499(5) .
C9 C10 1.518(5) .
C11 C12 1.495(5) .
C13 C14 1.522(5) .
N4 C17' 1.40(3) 5_556
N4 C17' 1.40(3) .
N4 C17 1.522(18) 5_556
N4 C17 1.522(18) 6
N4 C17 1.522(18) 2_556
N4 C17 1.522(18) .
N4 C19 1.64(2) 6
N4 C19 1.64(2) .
N4 C19 1.64(2) 5_556
N4 C19 1.64(2) 2_556
C15 C16 0.647(10) 6
C15 C16 0.647(10) .
C15 C17 1.598(19) 6
C15 C17 1.598(19) .
C15 C17' 1.60(3) .
C16 C16 1.286(19) 6
C16 C17 1.42(2) .
C16 C17' 1.67(3) .
C16 C17 1.88(2) 6
C17 C17 1.18(3) 6
C17 C19 1.51(3) .
C17 C17' 1.57(3) .
C17 C18 1.76(3) .
C17 C16 1.88(2) 6
C17 C19 2.00(3) 6
C17' C19 1.50(3) 5_556
C17' C19 1.50(3) 2_556
C17' C17 1.57(3) 6
C17' C16 1.67(3) 6
C18 C19 1.37(3) .
C18 C18 1.44(5) 2_556
C19 C19 1.45(4) 6
C19 C17' 1.50(3) 5_556
C19 C17 2.00(3) 6
N5 C20 1.452(15) .
N5 C20 1.452(15) 2_655
N5 C21 1.473(17) .
O15 C20 1.163(15) .
